data_7709141
loop_
_publ_author_name
'Frogley, Benjamin J.'
'Hill, Anthony F.'

_publ_section_title
;
 Arsinocarbyne reactivity.
;
_journal_issue 5
_journal_name_full 'Dalton transactions (Cambridge, England : 2003)'
_journal_page_first 1907
_journal_page_last 1917
_journal_paper_doi 10.1039/d1dt03790k
_journal_volume 51
_journal_year 2022
_chemical_formula_moiety 'C40 H47 As B Cl2 Ir N6 O2 W, 2.5(C H Cl3)'
_chemical_formula_sum 'C42.5 H49.5 As B Cl9.5 Ir N6 O2 W'
_chemical_formula_weight 1474.93
_space_group_crystal_system monoclinic
_space_group_IT_number 15
_space_group_name_Hall '-I 2ya'
_space_group_name_H-M_alt 'I 1 2/a 1'
_atom_sites_solution_hydrogens mixed
_atom_sites_solution_primary dual
_audit_creation_date 2021-03-04
_audit_creation_method
;
Olex2 1.3
(compiled 2020.11.12 svn.r5f609507 for OlexSys, GUI svn.r6272)
;
_audit_update_record
;
2021-03-11 deposited with the CCDC.	2021-12-22 downloaded from the CCDC.
;
_cell_angle_alpha 90
_cell_angle_beta 106.977(3)
_cell_angle_gamma 90
_cell_formula_units_Z 8
_cell_length_a 20.5783(7)
_cell_length_b 18.5015(5)
_cell_length_c 33.6485(9)
_cell_measurement_reflns_used 4795
_cell_measurement_temperature 150.00(10)
_cell_measurement_theta_max 69.6410
_cell_measurement_theta_min 4.6570
_cell_volume 12252.7(7)
_computing_cell_refinement 'CrysAlisPro 1.171.40.82a (Rigaku OD, 2020)'
_computing_data_collection 'CrysAlisPro 1.171.40.82a (Rigaku OD, 2020)'
_computing_data_reduction 'CrysAlisPro 1.171.40.82a (Rigaku OD, 2020)'
_computing_molecular_graphics 'Olex2 1.3 (Dolomanov et al., 2009)'
_computing_publication_material 'Olex2 1.3 (Dolomanov et al., 2009)'
_computing_structure_refinement 'SHELXL 2018/3 (Sheldrick, 2015)'
_computing_structure_solution 'SHELXT 2014/5 (Sheldrick, 2014)'
_diffrn_ambient_environment N~2~
_diffrn_ambient_temperature 150.00(10)
_diffrn_detector 'CCD plate'
_diffrn_detector_area_resol_mean 8.1297
_diffrn_detector_type EosS2
_diffrn_measured_fraction_theta_full 0.985
_diffrn_measured_fraction_theta_max 0.963
_diffrn_measurement_details
;
List of Runs (angles in degrees, time in seconds):

  # Type    Start    End  Width  t~exp~   \w     \q     \k     \f   Frames
#--------------------------------------------------------------------------
  1  \w    -91.00 -19.00   1.00   25.00    --  -35.78 -57.00   0.00   72
  2  \w   -102.00 -24.00   1.00   25.00    --  -35.78 -57.00 -60.00   78
  3  \w     19.00  95.00   1.00   25.00    --   35.78  57.00 -90.00   76
  4  \w     46.00  91.00   1.00   25.00    --   35.78  57.00-180.00   45
  5  \w     35.00 144.00   1.00   75.00    --  105.15 -15.00  60.00  109
  6  \w     35.00 127.00   1.00   75.00    --  105.15 -30.00-180.00   92
  7  \w     39.00 123.00   1.00   75.00    --  105.15 -77.00   0.00   84
  8  \w    108.00 160.00   1.00   75.00    --  105.15 111.00-180.00   52
  9  \w     37.00 106.00   1.00   75.00    --  105.15 -95.00 150.00   69
;
_diffrn_measurement_device 'four-circle diffractometer'
_diffrn_measurement_device_type 'SuperNova, Dual, Cu at home/near, EosS2'
_diffrn_measurement_method '\w scans'
_diffrn_orient_matrix_type 'CrysAlisPro convention (1999,Acta A55,543-557)'
_diffrn_orient_matrix_UB_11 -0.0000943000
_diffrn_orient_matrix_UB_12 -0.0309909000
_diffrn_orient_matrix_UB_13 -0.0425029000
_diffrn_orient_matrix_UB_21 0.0776849000
_diffrn_orient_matrix_UB_22 -0.0095500000
_diffrn_orient_matrix_UB_23 0.0159271000
_diffrn_orient_matrix_UB_31 -0.0096380000
_diffrn_orient_matrix_UB_32 -0.0766697000
_diffrn_orient_matrix_UB_33 0.0152384000
_diffrn_radiation_monochromator mirror
_diffrn_radiation_probe x-ray
_diffrn_radiation_type CuK\a
_diffrn_radiation_wavelength 1.54184
_diffrn_reflns_av_R_equivalents 0.0406
_diffrn_reflns_av_unetI/netI 0.0736
_diffrn_reflns_Laue_measured_fraction_full 0.985
_diffrn_reflns_Laue_measured_fraction_max 0.963
_diffrn_reflns_limit_h_max 23
_diffrn_reflns_limit_h_min -25
_diffrn_reflns_limit_k_max 14
_diffrn_reflns_limit_k_min -22
_diffrn_reflns_limit_l_max 40
_diffrn_reflns_limit_l_min -32
_diffrn_reflns_number 18947
_diffrn_reflns_point_group_measured_fraction_full 0.985
_diffrn_reflns_point_group_measured_fraction_max 0.963
_diffrn_reflns_theta_full 67.684
_diffrn_reflns_theta_max 70.723
_diffrn_reflns_theta_min 3.834
_diffrn_source 'micro-focus sealed X-ray tube'
_diffrn_source_type 'SuperNova (Cu) X-ray Source'
_exptl_absorpt_coefficient_mu 12.262
_exptl_absorpt_correction_T_max 1.00000
_exptl_absorpt_correction_T_min 0.72409
_exptl_absorpt_correction_type multi-scan
_exptl_absorpt_process_details
;
CrysAlisPro 1.171.40.82a (Rigaku Oxford Diffraction, 2020)
Empirical absorption correction using spherical harmonics,
implemented in SCALE3 ABSPACK scaling algorithm.
;
_exptl_crystal_colour orange
_exptl_crystal_density_diffrn 1.599
_exptl_crystal_description needle
_exptl_crystal_F_000 5704
_exptl_crystal_size_max 0.117
_exptl_crystal_size_mid 0.087
_exptl_crystal_size_min 0.03
_refine_diff_density_max 1.854
_refine_diff_density_min -2.170
_refine_diff_density_rms 0.153
_refine_ls_extinction_method none
_refine_ls_goodness_of_fit_ref 0.991
_refine_ls_hydrogen_treatment mixed
_refine_ls_matrix_type full
_refine_ls_number_parameters 597
_refine_ls_number_reflns 11362
_refine_ls_number_restraints 0
_refine_ls_restrained_S_all 0.991
_refine_ls_R_factor_all 0.0780
_refine_ls_R_factor_gt 0.0524
_refine_ls_shift/su_max 0.002
_refine_ls_shift/su_mean 0.000
_refine_ls_structure_factor_coef Fsqd
_refine_ls_weighting_details 'w=1/[\s^2^(Fo^2^)+(0.0688P)^2^] where P=(Fo^2^+2Fc^2^)/3'
_refine_ls_weighting_scheme calc
_refine_ls_wR_factor_gt 0.1232
_refine_ls_wR_factor_ref 0.1352
_reflns_Friedel_coverage 0.000
_reflns_number_gt 8164
_reflns_number_total 11362
_reflns_threshold_expression 'I > 2\s(I)'
_cod_data_source_file d1dt03790k2.cif
_cod_data_source_block Compound_4
_cod_depositor_comments 'Adding full bibliography for 7709141--7709146.cif.'
_cod_original_formula_sum 'C42.50 H49.50 As B Cl9.50 Ir N6 O2 W'
_cod_database_code 7709141
_shelx_shelxl_version_number 2018/3
_chemical_oxdiff_formula 'C42 H49 As B Cl8 Ir N6 O2 W'
_shelx_space_group_comment
;
The symmetry employed for this shelxl refinement is uniquely defined
by the following loop, which should always be used as a source of
symmetry information in preference to the above space-group names.
They are only intended as comments.
;
_shelx_estimated_absorpt_t_max 0.710
_shelx_estimated_absorpt_t_min 0.328
_reflns_odcompleteness_completeness 98.78
_reflns_odcompleteness_iscentric 1
_reflns_odcompleteness_theta 66.49
_olex2_refinement_description
;
1. Fixed Uiso
 At 1.2 times of:
  All C(H) groups
 At 1.5 times of:
  All C(H,H,H) groups
2. Others
 Fixed Sof: Cl10(0.5) H41(0.5)
3.a Ternary CH refined with riding coordinates:
 C42(H42), C43(H43), C41(H41)
3.b Aromatic/amide H refined with riding coordinates:
 C28(H28), C18(H18), C9(H9), C11(H11), C23(H23), C8(H8), C12(H12), C15(H15),
 C5(H5), C7(H7), C6(H6), C13(H13), C14(H14)
3.c Idealised Me refined as rotating group:
 C38(H38A,H38B,H38C), C26(H26A,H26B,H26C), C40(H40A,H40B,H40C), C36(H36A,H36B,
 H36C), C20(H20A,H20B,H20C), C39(H39A,H39B,H39C), C25(H25A,H25B,H25C), C37(H37A,
 H37B,H37C), C16(H16A,H16B,H16C), C30(H30A,H30B,H30C), C21(H21A,H21B,H21C)
;
_smtbx_masks_void_probe_radius 1.2
_smtbx_masks_void_truncation_radius 1.2
_ins_header
;
TITL BF136D_scale in I2/a 
REM I2/a (#15 in standard setting)
CELL 1.54184  20.578270  18.501509  33.648459  90.0000 106.9770  90.0000
ZERR   11.00   0.000737   0.000521   0.000857   0.0000   0.0033   0.0000
LATT  2
SYMM -x+1/2, y,-z 
SFAC C H B N O Cl As W Ir
UNIT 462.00 539.00 11.00 66.00 22.00 88.00 11.00 11.00 11.00
TREF
HKLF 4
END
;
_olex2_submission_special_instructions 'No special instructions were received'
_oxdiff_exptl_absorpt_empirical_details
;
Empirical correction (ABSPACK) includes:
- Absorption correction using spherical harmonics
- Frame scaling
;
_oxdiff_exptl_absorpt_empirical_full_max 2.211
_oxdiff_exptl_absorpt_empirical_full_min 0.648

loop_
_space_group_symop_operation_xyz
'x, y, z'
'-x+1/2, y, -z'
'x+1/2, y+1/2, z+1/2'
'-x+1, y+1/2, -z+1/2'
'-x, -y, -z'
'x-1/2, -y, z'
'-x+1/2, -y+1/2, -z+1/2'
'x, -y+1/2, z+1/2'

loop_
_atom_site_label
_atom_site_type_symbol
_atom_site_fract_x
_atom_site_fract_y
_atom_site_fract_z
_atom_site_U_iso_or_equiv
_atom_site_adp_type
_atom_site_occupancy
_atom_site_site_symmetry_order
_atom_site_calc_flag
_atom_site_refinement_flags_posn
_atom_site_refinement_flags_adp
_atom_site_refinement_flags_occupancy
_atom_site_disorder_assembly
_atom_site_disorder_group
Ir1 Ir 0.56980(2) 0.25894(2) 0.75346(2) 0.03509(10) Uani 1 1 d . . . . .
W1 W 0.51019(2) 0.45299(2) 0.63326(2) 0.03403(11) Uani 1 1 d . . . . .
As1 As 0.49941(5) 0.27539(5) 0.68288(3) 0.0370(2) Uani 1 1 d . . . . .
Cl2 Cl 0.64936(10) 0.33650(12) 0.73516(6) 0.0428(5) Uani 1 1 d . . . . .
Cl1 Cl 0.51525(11) 0.36590(12) 0.76983(6) 0.0464(5) Uani 1 1 d . . . . .
Cl6 Cl 0.67462(19) 0.56358(19) 0.82191(13) 0.0990(11) Uani 1 1 d . . . . .
Cl8 Cl 0.7292(2) 0.4247(2) 0.85005(14) 0.1136(14) Uani 1 1 d . . . . .
Cl4 Cl 0.5832(2) -0.1652(2) 0.64491(16) 0.1243(16) Uani 1 1 d . . . . .
Cl7 Cl 0.6040(2) 0.4726(2) 0.86380(13) 0.1109(13) Uani 1 1 d . . . . .
Cl3 Cl 0.5952(3) -0.0123(2) 0.65159(15) 0.1287(17) Uani 1 1 d . . . . .
O1 O 0.5858(3) 0.5011(4) 0.72511(17) 0.0510(16) Uani 1 1 d . . . . .
Cl5 Cl 0.6762(3) -0.0990(3) 0.71668(15) 0.153(2) Uani 1 1 d . . . . .
O2 O 0.6482(3) 0.3858(4) 0.62782(19) 0.0507(16) Uani 1 1 d . . . . .
N6 N 0.3888(3) 0.5606(4) 0.59777(19) 0.0369(15) Uani 1 1 d . . . . .
N3 N 0.4599(4) 0.4438(4) 0.5658(2) 0.0420(17) Uani 1 1 d . . . . .
N5 N 0.4150(3) 0.5126(4) 0.6296(2) 0.0364(15) Uani 1 1 d . . . . .
N2 N 0.4981(3) 0.6049(4) 0.5865(2) 0.0389(16) Uani 1 1 d . . . . .
N1 N 0.5456(4) 0.5629(4) 0.6134(2) 0.0421(17) Uani 1 1 d . . . . .
N4 N 0.4328(4) 0.5038(4) 0.54319(19) 0.0418(17) Uani 1 1 d . . . . .
C35 C 0.6525(4) 0.2019(5) 0.8006(2) 0.0397(19) Uani 1 1 d . . . . .
C33 C 0.5360(4) 0.1791(5) 0.7910(2) 0.0402(19) Uani 1 1 d . . . . .
C34 C 0.5963(4) 0.2152(5) 0.8172(2) 0.041(2) Uani 1 1 d . . . . .
C10 C 0.5238(5) 0.2121(5) 0.6435(2) 0.043(2) Uani 1 1 d . . . . .
C28 C 0.3161(4) 0.5539(5) 0.6342(3) 0.0418(19) Uani 1 1 d . . . . .
H28 H 0.278376 0.561079 0.643636 0.050 Uiso 1 1 calc R U . . .
C31 C 0.6267(4) 0.1579(4) 0.7629(3) 0.0390(18) Uani 1 1 d . . . . .
C3 C 0.5991(4) 0.4114(5) 0.6301(2) 0.0397(19) Uani 1 1 d . . . . .
C1 C 0.4991(4) 0.3682(5) 0.6552(2) 0.0356(17) Uani 1 1 d . . . . .
C19 C 0.5256(5) 0.6689(5) 0.5811(3) 0.045(2) Uani 1 1 d . . . . .
C18 C 0.5925(4) 0.6675(5) 0.6042(3) 0.047(2) Uani 1 1 d . . . . .
H18 H 0.624560 0.703887 0.606322 0.056 Uiso 1 1 calc R U . . .
C2 C 0.5579(4) 0.4824(5) 0.6923(3) 0.0396(19) Uani 1 1 d . . . . .
C29 C 0.3281(4) 0.5849(5) 0.6001(2) 0.0373(18) Uani 1 1 d . . . . .
C9 C 0.3783(5) 0.2505(5) 0.7073(3) 0.051(2) Uani 1 1 d . . . . .
H9 H 0.408649 0.247481 0.733888 0.061 Uiso 1 1 calc R U . . .
C38 C 0.4713(5) 0.1720(5) 0.8012(3) 0.052(2) Uani 1 1 d . . . . .
H38A H 0.458304 0.218265 0.809344 0.078 Uiso 1 1 calc R U . . .
H38B H 0.476711 0.138256 0.823556 0.078 Uiso 1 1 calc R U . . .
H38C H 0.436644 0.154987 0.777200 0.078 Uiso 1 1 calc R U . . .
C27 C 0.3715(4) 0.5093(5) 0.6521(2) 0.0368(18) Uani 1 1 d . . . . .
C26 C 0.3819(5) 0.4613(5) 0.6889(3) 0.051(2) Uani 1 1 d . . . . .
H26A H 0.367242 0.413197 0.679814 0.076 Uiso 1 1 calc R U . . .
H26B H 0.355919 0.479030 0.706366 0.076 Uiso 1 1 calc R U . . .
H26C H 0.429196 0.460549 0.704276 0.076 Uiso 1 1 calc R U . . .
C40 C 0.7232(4) 0.2286(5) 0.8180(3) 0.051(2) Uani 1 1 d . . . . .
H40A H 0.745789 0.227767 0.796703 0.076 Uiso 1 1 calc R U . . .
H40B H 0.747177 0.197996 0.840562 0.076 Uiso 1 1 calc R U . . .
H40C H 0.722451 0.277120 0.827860 0.076 Uiso 1 1 calc R U . . .
C36 C 0.6696(5) 0.1292(5) 0.7373(3) 0.053(2) Uani 1 1 d . . . . .
H36A H 0.641430 0.119991 0.709550 0.079 Uiso 1 1 calc R U . . .
H36B H 0.690985 0.085030 0.749398 0.079 Uiso 1 1 calc R U . . .
H36C H 0.703732 0.164077 0.736645 0.079 Uiso 1 1 calc R U . . .
C4 C 0.4020(4) 0.2627(5) 0.6733(3) 0.047(2) Uani 1 1 d . . . . .
C32 C 0.5564(4) 0.1426(5) 0.7579(2) 0.0418(19) Uani 1 1 d . . . . .
C20 C 0.4875(5) 0.7270(5) 0.5539(3) 0.053(2) Uani 1 1 d . . . . .
H20A H 0.466370 0.707889 0.526696 0.079 Uiso 1 1 calc R U . . .
H20B H 0.518049 0.765192 0.552176 0.079 Uiso 1 1 calc R U . . .
H20C H 0.453153 0.745548 0.565349 0.079 Uiso 1 1 calc R U . . .
C11 C 0.5898(5) 0.2189(5) 0.6398(3) 0.051(2) Uani 1 1 d . . . . .
H11 H 0.620225 0.251480 0.656477 0.061 Uiso 1 1 calc R U . . .
C17 C 0.6029(4) 0.6002(5) 0.6241(3) 0.0414(19) Uani 1 1 d . . . . .
C39 C 0.5980(5) 0.2567(6) 0.8549(3) 0.055(2) Uani 1 1 d . . . . .
H39A H 0.640757 0.281249 0.864788 0.082 Uiso 1 1 calc R U . . .
H39B H 0.592514 0.224282 0.876002 0.082 Uiso 1 1 calc R U . . .
H39C H 0.561769 0.291420 0.848502 0.082 Uiso 1 1 calc R U . . .
C23 C 0.4258(5) 0.4146(6) 0.4985(3) 0.054(2) Uani 1 1 d . . . . .
H23 H 0.417643 0.388162 0.474057 0.064 Uiso 1 1 calc R U . . .
C25 C 0.3819(5) 0.5390(6) 0.4688(3) 0.061(3) Uani 1 1 d . . . . .
H25A H 0.342048 0.560387 0.473220 0.091 Uiso 1 1 calc R U . . .
H25B H 0.369766 0.514874 0.442371 0.091 Uiso 1 1 calc R U . . .
H25C H 0.414642 0.576085 0.469062 0.091 Uiso 1 1 calc R U . . .
C22 C 0.4551(5) 0.3896(6) 0.5385(3) 0.048(2) Uani 1 1 d . . . . .
C24 C 0.4113(5) 0.4863(6) 0.5021(3) 0.054(3) Uani 1 1 d . . . . .
C37 C 0.5117(5) 0.0948(5) 0.7255(3) 0.054(2) Uani 1 1 d . . . . .
H37A H 0.466082 0.113058 0.717803 0.081 Uiso 1 1 calc R U . . .
H37B H 0.512380 0.046703 0.736371 0.081 Uiso 1 1 calc R U . . .
H37C H 0.527985 0.093799 0.701518 0.081 Uiso 1 1 calc R U . . .
C8 C 0.3103(5) 0.2429(6) 0.7016(4) 0.064(3) Uani 1 1 d . . . . .
H8 H 0.294126 0.236006 0.724364 0.077 Uiso 1 1 calc R U . . .
C16 C 0.6673(4) 0.5735(6) 0.6527(3) 0.055(2) Uani 1 1 d . . . . .
H16A H 0.685512 0.609136 0.673723 0.083 Uiso 1 1 calc R U . . .
H16B H 0.699241 0.564504 0.637395 0.083 Uiso 1 1 calc R U . . .
H16C H 0.659013 0.529481 0.665511 0.083 Uiso 1 1 calc R U . . .
C12 C 0.6091(6) 0.1772(7) 0.6114(3) 0.066(3) Uani 1 1 d . . . . .
H12 H 0.652240 0.182718 0.608195 0.080 Uiso 1 1 calc R U . . .
C15 C 0.4792(6) 0.1598(5) 0.6199(3) 0.057(2) Uani 1 1 d . . . . .
H15 H 0.436086 0.152986 0.622813 0.068 Uiso 1 1 calc R U . . .
C5 C 0.3568(5) 0.2685(6) 0.6343(4) 0.065(3) Uani 1 1 d . . . . .
H5 H 0.372750 0.278054 0.611613 0.078 Uiso 1 1 calc R U . . .
C7 C 0.2654(6) 0.2454(6) 0.6621(4) 0.077(4) Uani 1 1 d . . . . .
H7 H 0.219350 0.237012 0.658178 0.092 Uiso 1 1 calc R U . . .
C30 C 0.2854(4) 0.6374(5) 0.5689(3) 0.050(2) Uani 1 1 d . . . . .
H30A H 0.312067 0.679234 0.567264 0.075 Uiso 1 1 calc R U . . .
H30B H 0.246729 0.651624 0.577497 0.075 Uiso 1 1 calc R U . . .
H30C H 0.270375 0.614563 0.542171 0.075 Uiso 1 1 calc R U . . .
B1 B 0.4258(5) 0.5750(6) 0.5654(3) 0.044(2) Uani 1 1 d . . . . .
C21 C 0.4800(6) 0.3154(6) 0.5521(3) 0.063(3) Uani 1 1 d . . . . .
H21A H 0.528735 0.315835 0.562401 0.094 Uiso 1 1 calc R U . . .
H21B H 0.466037 0.282903 0.528893 0.094 Uiso 1 1 calc R U . . .
H21C H 0.461447 0.299625 0.573668 0.094 Uiso 1 1 calc R U . . .
C6 C 0.2887(5) 0.2602(7) 0.6285(4) 0.076(4) Uani 1 1 d . . . . .
H6 H 0.258211 0.264595 0.602045 0.092 Uiso 1 1 calc R U . . .
C13 C 0.5646(8) 0.1272(8) 0.5876(4) 0.091(4) Uani 1 1 d . . . . .
H13 H 0.577850 0.099110 0.568447 0.110 Uiso 1 1 calc R U . . .
C42 C 0.6551(6) 0.4720(7) 0.8301(4) 0.079(4) Uani 1 1 d . . . . .
H42 H 0.629512 0.450486 0.803502 0.095 Uiso 1 1 calc R U . . .
C43 C 0.5952(7) -0.0898(7) 0.6783(4) 0.088(4) Uani 1 1 d . . . . .
H43 H 0.559067 -0.088189 0.691876 0.106 Uiso 1 1 calc R U . . .
C14 C 0.5021(7) 0.1188(7) 0.5921(4) 0.081(4) Uani 1 1 d . . . . .
H14 H 0.473186 0.084294 0.575991 0.097 Uiso 1 1 calc R U . . .
Cl9 Cl 0.2249(2) 0.4243(2) 0.45549(13) 0.1106(13) Uani 1 1 d . . . . .
Cl10 Cl 0.2186(4) 0.2930(4) 0.5003(3) 0.122(3) Uani 0.5 1 d . . P A -1
C41 C 0.250000 0.3772(13) 0.500000 0.139(10) Uani 1 2 d S T P . .
H41 H 0.295174 0.363609 0.498375 0.166 Uiso 0.5 1 calc R U P A .
H1 H 0.404(4) 0.611(5) 0.543(3) 0.05(2) Uiso 1 1 d . . . . .

loop_
_atom_site_aniso_label
_atom_site_aniso_U_11
_atom_site_aniso_U_22
_atom_site_aniso_U_33
_atom_site_aniso_U_23
_atom_site_aniso_U_13
_atom_site_aniso_U_12
Ir1 0.03680(19) 0.03259(19) 0.03752(17) 0.00537(15) 0.01343(13) 0.00151(15)
W1 0.0374(2) 0.0346(2) 0.03083(16) 0.00295(16) 0.01112(13) 0.00389(16)
As1 0.0392(5) 0.0332(5) 0.0390(4) 0.0030(4) 0.0118(4) 0.0015(4)
Cl2 0.0380(10) 0.0418(11) 0.0503(10) 0.0116(10) 0.0157(8) -0.0037(9)
Cl1 0.0556(13) 0.0415(12) 0.0467(10) 0.0028(10) 0.0221(9) 0.0103(10)
Cl6 0.088(2) 0.068(2) 0.122(3) 0.007(2) 0.002(2) -0.0106(18)
Cl8 0.104(3) 0.076(2) 0.137(3) -0.005(2) -0.003(2) 0.025(2)
Cl4 0.138(4) 0.084(3) 0.181(4) -0.043(3) 0.094(3) -0.025(3)
Cl7 0.139(4) 0.098(3) 0.104(3) -0.013(2) 0.049(3) -0.018(3)
Cl3 0.198(5) 0.072(2) 0.142(4) -0.011(3) 0.090(4) -0.007(3)
O1 0.066(4) 0.045(4) 0.037(3) -0.007(3) 0.006(3) 0.006(3)
Cl5 0.166(5) 0.189(6) 0.117(3) -0.005(4) 0.064(3) 0.055(4)
O2 0.045(4) 0.055(4) 0.057(4) 0.017(3) 0.023(3) 0.018(3)
N6 0.034(4) 0.038(4) 0.039(3) 0.010(3) 0.011(3) 0.007(3)
N3 0.048(4) 0.044(4) 0.034(3) 0.004(3) 0.013(3) 0.007(3)
N5 0.035(4) 0.035(4) 0.040(3) 0.000(3) 0.013(3) 0.002(3)
N2 0.036(4) 0.041(4) 0.040(3) 0.005(3) 0.012(3) 0.003(3)
N1 0.041(4) 0.042(4) 0.044(3) 0.005(3) 0.013(3) 0.003(3)
N4 0.049(4) 0.045(4) 0.031(3) 0.008(3) 0.011(3) 0.008(4)
C35 0.030(4) 0.042(5) 0.044(4) 0.022(4) 0.005(3) 0.006(4)
C33 0.053(5) 0.036(5) 0.041(4) 0.010(4) 0.028(4) 0.004(4)
C34 0.051(5) 0.039(5) 0.032(4) 0.016(4) 0.014(3) 0.009(4)
C10 0.059(6) 0.032(4) 0.036(4) 0.000(4) 0.009(4) 0.006(4)
C28 0.040(4) 0.041(5) 0.050(4) -0.003(4) 0.022(4) -0.003(4)
C31 0.047(5) 0.025(4) 0.049(4) 0.002(4) 0.020(4) 0.005(4)
C3 0.050(5) 0.039(5) 0.031(3) 0.004(4) 0.014(3) 0.001(4)
C1 0.037(4) 0.037(5) 0.035(4) -0.010(4) 0.014(3) 0.001(4)
C19 0.058(6) 0.041(5) 0.046(4) 0.002(4) 0.032(4) 0.005(4)
C18 0.043(5) 0.043(5) 0.056(5) -0.008(5) 0.018(4) -0.008(4)
C2 0.050(5) 0.029(4) 0.044(4) -0.007(4) 0.022(4) -0.006(4)
C29 0.034(4) 0.030(4) 0.046(4) -0.001(4) 0.008(3) 0.001(3)
C9 0.039(5) 0.048(6) 0.070(6) 0.018(5) 0.022(4) 0.008(4)
C38 0.054(6) 0.052(6) 0.063(6) 0.018(5) 0.036(5) 0.002(5)
C27 0.034(4) 0.035(4) 0.042(4) -0.008(4) 0.013(3) -0.004(4)
C26 0.060(6) 0.044(5) 0.055(5) -0.001(5) 0.028(4) -0.001(5)
C40 0.041(5) 0.054(6) 0.053(5) 0.008(5) 0.008(4) 0.010(4)
C36 0.052(6) 0.044(6) 0.068(6) 0.006(5) 0.027(5) 0.011(5)
C4 0.034(4) 0.039(5) 0.068(6) 0.011(5) 0.014(4) 0.004(4)
C32 0.052(5) 0.035(5) 0.040(4) 0.009(4) 0.016(4) -0.002(4)
C20 0.062(6) 0.043(5) 0.054(5) 0.018(5) 0.019(4) 0.007(5)
C11 0.061(6) 0.048(6) 0.044(4) 0.008(4) 0.015(4) 0.012(5)
C17 0.038(5) 0.037(5) 0.048(4) -0.005(4) 0.012(4) -0.004(4)
C39 0.067(6) 0.055(6) 0.043(4) 0.005(5) 0.016(4) 0.006(5)
C23 0.063(6) 0.060(7) 0.036(4) 0.000(5) 0.011(4) -0.001(5)
C25 0.065(6) 0.077(8) 0.034(4) 0.011(5) 0.004(4) 0.001(6)
C22 0.049(5) 0.053(6) 0.037(4) -0.004(4) 0.007(4) 0.001(5)
C24 0.049(5) 0.079(8) 0.035(4) 0.010(5) 0.013(4) 0.010(5)
C37 0.056(6) 0.045(6) 0.062(6) 0.000(5) 0.018(5) -0.004(5)
C8 0.048(6) 0.053(6) 0.094(8) 0.021(6) 0.026(5) 0.004(5)
C16 0.043(5) 0.055(6) 0.065(6) -0.015(5) 0.011(4) -0.004(5)
C12 0.079(8) 0.075(8) 0.050(5) -0.006(6) 0.026(5) 0.026(6)
C15 0.072(7) 0.044(6) 0.051(5) -0.011(5) 0.013(5) -0.010(5)
C5 0.060(7) 0.060(7) 0.074(7) 0.013(6) 0.017(5) -0.004(6)
C7 0.044(6) 0.061(8) 0.116(10) 0.019(8) 0.009(6) 0.006(5)
C30 0.039(5) 0.049(6) 0.059(5) -0.002(5) 0.007(4) 0.010(4)
B1 0.055(6) 0.042(6) 0.038(4) 0.018(5) 0.019(4) 0.015(5)
C21 0.083(8) 0.060(7) 0.045(5) -0.001(5) 0.019(5) 0.005(6)
C6 0.036(5) 0.093(10) 0.080(7) 0.008(7) -0.013(5) 0.005(6)
C13 0.135(13) 0.089(10) 0.062(7) -0.014(7) 0.047(8) 0.022(10)
C42 0.079(9) 0.071(8) 0.080(8) 0.004(7) 0.013(6) -0.006(7)
C43 0.106(11) 0.069(9) 0.110(10) 0.000(8) 0.064(9) -0.006(8)
C14 0.103(10) 0.063(8) 0.075(7) -0.027(7) 0.022(7) -0.008(7)
Cl9 0.098(3) 0.109(3) 0.110(3) 0.020(3) 0.007(2) 0.008(2)
Cl10 0.140(8) 0.079(5) 0.132(6) 0.002(5) 0.014(7) -0.011(4)
C41 0.21(3) 0.086(18) 0.111(18) 0.000 0.032(19) 0.000

loop_
_atom_type_symbol
_atom_type_description
_atom_type_scat_dispersion_real
_atom_type_scat_dispersion_imag
_atom_type_scat_source
C C 0.0181 0.0091 'International Tables Vol C Tables 4.2.6.8 and 6.1.1.4'
H H 0.0000 0.0000 'International Tables Vol C Tables 4.2.6.8 and 6.1.1.4'
As As -0.9300 1.0051 'International Tables Vol C Tables 4.2.6.8 and 6.1.1.4'
B B 0.0090 0.0039 'International Tables Vol C Tables 4.2.6.8 and 6.1.1.4'
Cl Cl 0.3639 0.7018 'International Tables Vol C Tables 4.2.6.8 and 6.1.1.4'
Ir Ir -4.7710 6.5667 'International Tables Vol C Tables 4.2.6.8 and 6.1.1.4'
N N 0.0311 0.0180 'International Tables Vol C Tables 4.2.6.8 and 6.1.1.4'
O O 0.0492 0.0322 'International Tables Vol C Tables 4.2.6.8 and 6.1.1.4'
W W -5.4734 5.5774 'International Tables Vol C Tables 4.2.6.8 and 6.1.1.4'

loop_
_exptl_crystal_face_index_h
_exptl_crystal_face_index_k
_exptl_crystal_face_index_l
_exptl_crystal_face_perp_dist
-13 1 5 0.0278
11 -6 0 0.0140
8 9 -9 0.0503
-5 4 -16 0.0148
5 -4 16 0.0148
-7 -2 -14 0.0239
7 2 14 0.0239
8 8 6 0.0342
-7 -10 -3 0.0561

loop_
_geom_angle_atom_site_label_1
_geom_angle_atom_site_label_2
_geom_angle_atom_site_label_3
_geom_angle
_geom_angle_site_symmetry_1
_geom_angle_site_symmetry_3
_geom_angle_publ_flag
As1 Ir1 Cl1 86.32(5) . . ?
Cl2 Ir1 As1 86.00(5) . . ?
Cl2 Ir1 Cl1 88.04(8) . . ?
C35 Ir1 As1 151.2(2) . . ?
C35 Ir1 Cl2 91.7(2) . . ?
C35 Ir1 Cl1 122.4(2) . . ?
C33 Ir1 As1 116.9(2) . . ?
C33 Ir1 Cl2 155.9(2) . . ?
C33 Ir1 Cl1 100.1(2) . . ?
C33 Ir1 C35 64.7(3) . . ?
C33 Ir1 C34 38.8(3) . . ?
C34 Ir1 As1 155.5(2) . . ?
C34 Ir1 Cl2 118.5(2) . . ?
C34 Ir1 Cl1 94.5(2) . . ?
C34 Ir1 C35 38.1(3) . . ?
C31 Ir1 As1 113.2(2) . . ?
C31 Ir1 Cl2 100.0(2) . . ?
C31 Ir1 Cl1 159.2(2) . . ?
C31 Ir1 C35 39.0(3) . . ?
C31 Ir1 C33 65.4(3) . . ?
C31 Ir1 C34 64.8(3) . . ?
C31 Ir1 C32 38.4(3) . . ?
C32 Ir1 As1 98.1(2) . . ?
C32 Ir1 Cl2 136.1(2) . . ?
C32 Ir1 Cl1 135.7(2) . . ?
C32 Ir1 C35 64.4(3) . . ?
C32 Ir1 C33 39.2(3) . . ?
C32 Ir1 C34 64.6(3) . . ?
N3 W1 N5 80.8(2) . . ?
N3 W1 N1 82.1(3) . . ?
N5 W1 N1 84.0(3) . . ?
C3 W1 N3 94.3(3) . . ?
C3 W1 N5 170.5(3) . . ?
C3 W1 N1 87.3(3) . . ?
C3 W1 C2 88.1(3) . . ?
C1 W1 N3 106.3(3) . . ?
C1 W1 N5 104.1(3) . . ?
C1 W1 N1 169.0(3) . . ?
C1 W1 C3 85.1(3) . . ?
C1 W1 C2 85.1(3) . . ?
C2 W1 N3 168.5(3) . . ?
C2 W1 N5 95.1(3) . . ?
C2 W1 N1 86.8(3) . . ?
C10 As1 Ir1 113.3(2) . . ?
C10 As1 C1 99.8(3) . . ?
C10 As1 C4 105.8(4) . . ?
C1 As1 Ir1 119.9(2) . . ?
C4 As1 Ir1 116.2(3) . . ?
C4 As1 C1 99.6(4) . . ?
N5 N6 B1 120.5(6) . . ?
C29 N6 N5 109.1(6) . . ?
C29 N6 B1 130.3(7) . . ?
N4 N3 W1 120.1(5) . . ?
C22 N3 W1 132.7(6) . . ?
C22 N3 N4 106.8(7) . . ?
N6 N5 W1 120.1(5) . . ?
C27 N5 W1 132.4(6) . . ?
C27 N5 N6 107.3(6) . . ?
N1 N2 B1 120.5(7) . . ?
C19 N2 N1 109.9(7) . . ?
C19 N2 B1 129.5(7) . . ?
N2 N1 W1 117.7(5) . . ?
C17 N1 W1 135.0(6) . . ?
C17 N1 N2 107.1(7) . . ?
N3 N4 B1 120.3(6) . . ?
C24 N4 N3 109.2(8) . . ?
C24 N4 B1 130.3(8) . . ?
C34 C35 Ir1 70.3(4) . . ?
C34 C35 C31 107.5(7) . . ?
C34 C35 C40 126.5(8) . . ?
C31 C35 Ir1 68.9(4) . . ?
C31 C35 C40 126.0(8) . . ?
C40 C35 Ir1 125.5(6) . . ?
C34 C33 Ir1 71.4(4) . . ?
C34 C33 C38 124.5(8) . . ?
C34 C33 C32 106.8(7) . . ?
C38 C33 Ir1 130.9(6) . . ?
C32 C33 Ir1 70.3(4) . . ?
C32 C33 C38 127.9(8) . . ?
C35 C34 Ir1 71.7(4) . . ?
C35 C34 C33 108.9(7) . . ?
C35 C34 C39 126.9(9) . . ?
C33 C34 Ir1 69.8(4) . . ?
C33 C34 C39 124.2(8) . . ?
C39 C34 Ir1 125.7(6) . . ?
C11 C10 As1 117.1(7) . . ?
C11 C10 C15 119.8(9) . . ?
C15 C10 As1 123.0(8) . . ?
C29 C28 H28 126.7 . . ?
C29 C28 C27 106.7(7) . . ?
C27 C28 H28 126.7 . . ?
C35 C31 Ir1 72.2(4) . . ?
C35 C31 C36 124.6(8) . . ?
C36 C31 Ir1 127.0(6) . . ?
C32 C31 Ir1 70.8(5) . . ?
C32 C31 C35 107.9(7) . . ?
C32 C31 C36 127.3(8) . . ?
O2 C3 W1 177.6(8) . . ?
W1 C1 As1 172.6(5) . . ?
N2 C19 C18 107.4(8) . . ?
N2 C19 C20 123.6(9) . . ?
C18 C19 C20 129.0(9) . . ?
C19 C18 H18 127.0 . . ?
C19 C18 C17 106.0(8) . . ?
C17 C18 H18 127.0 . . ?
O1 C2 W1 177.5(8) . . ?
N6 C29 C28 107.8(7) . . ?
N6 C29 C30 122.2(7) . . ?
C28 C29 C30 130.0(8) . . ?
C4 C9 H9 120.3 . . ?
C8 C9 H9 120.3 . . ?
C8 C9 C4 119.5(10) . . ?
C33 C38 H38A 109.5 . . ?
C33 C38 H38B 109.5 . . ?
C33 C38 H38C 109.5 . . ?
H38A C38 H38B 109.5 . . ?
H38A C38 H38C 109.5 . . ?
H38B C38 H38C 109.5 . . ?
N5 C27 C28 109.1(7) . . ?
N5 C27 C26 122.9(8) . . ?
C28 C27 C26 127.9(8) . . ?
C27 C26 H26A 109.5 . . ?
C27 C26 H26B 109.5 . . ?
C27 C26 H26C 109.5 . . ?
H26A C26 H26B 109.5 . . ?
H26A C26 H26C 109.5 . . ?
H26B C26 H26C 109.5 . . ?
C35 C40 H40A 109.5 . . ?
C35 C40 H40B 109.5 . . ?
C35 C40 H40C 109.5 . . ?
H40A C40 H40B 109.5 . . ?
H40A C40 H40C 109.5 . . ?
H40B C40 H40C 109.5 . . ?
C31 C36 H36A 109.5 . . ?
C31 C36 H36B 109.5 . . ?
C31 C36 H36C 109.5 . . ?
H36A C36 H36B 109.5 . . ?
H36A C36 H36C 109.5 . . ?
H36B C36 H36C 109.5 . . ?
C9 C4 As1 118.3(7) . . ?
C5 C4 As1 121.7(8) . . ?
C5 C4 C9 120.0(9) . . ?
C33 C32 Ir1 70.6(5) . . ?
C33 C32 C37 125.2(8) . . ?
C31 C32 Ir1 70.8(5) . . ?
C31 C32 C33 108.9(8) . . ?
C31 C32 C37 125.9(8) . . ?
C37 C32 Ir1 126.7(6) . . ?
C19 C20 H20A 109.5 . . ?
C19 C20 H20B 109.5 . . ?
C19 C20 H20C 109.5 . . ?
H20A C20 H20B 109.5 . . ?
H20A C20 H20C 109.5 . . ?
H20B C20 H20C 109.5 . . ?
C10 C11 H11 120.1 . . ?
C12 C11 C10 119.7(10) . . ?
C12 C11 H11 120.1 . . ?
N1 C17 C18 109.5(8) . . ?
N1 C17 C16 124.2(9) . . ?
C18 C17 C16 126.3(8) . . ?
C34 C39 H39A 109.5 . . ?
C34 C39 H39B 109.5 . . ?
C34 C39 H39C 109.5 . . ?
H39A C39 H39B 109.5 . . ?
H39A C39 H39C 109.5 . . ?
H39B C39 H39C 109.5 . . ?
C22 C23 H23 126.8 . . ?
C24 C23 H23 126.8 . . ?
C24 C23 C22 106.4(9) . . ?
H25A C25 H25B 109.5 . . ?
H25A C25 H25C 109.5 . . ?
H25B C25 H25C 109.5 . . ?
C24 C25 H25A 109.5 . . ?
C24 C25 H25B 109.5 . . ?
C24 C25 H25C 109.5 . . ?
N3 C22 C23 109.8(9) . . ?
N3 C22 C21 121.9(8) . . ?
C23 C22 C21 128.3(9) . . ?
N4 C24 C23 107.8(8) . . ?
N4 C24 C25 123.6(10) . . ?
C23 C24 C25 128.6(9) . . ?
C32 C37 H37A 109.5 . . ?
C32 C37 H37B 109.5 . . ?
C32 C37 H37C 109.5 . . ?
H37A C37 H37B 109.5 . . ?
H37A C37 H37C 109.5 . . ?
H37B C37 H37C 109.5 . . ?
C9 C8 H8 119.8 . . ?
C9 C8 C7 120.4(11) . . ?
C7 C8 H8 119.8 . . ?
C17 C16 H16A 109.5 . . ?
C17 C16 H16B 109.5 . . ?
C17 C16 H16C 109.5 . . ?
H16A C16 H16B 109.5 . . ?
H16A C16 H16C 109.5 . . ?
H16B C16 H16C 109.5 . . ?
C11 C12 H12 120.0 . . ?
C11 C12 C13 120.0(11) . . ?
C13 C12 H12 120.0 . . ?
C10 C15 H15 121.2 . . ?
C14 C15 C10 117.6(11) . . ?
C14 C15 H15 121.2 . . ?
C4 C5 H5 119.8 . . ?
C6 C5 C4 120.5(11) . . ?
C6 C5 H5 119.8 . . ?
C8 C7 H7 120.0 . . ?
C6 C7 C8 120.0(10) . . ?
C6 C7 H7 120.0 . . ?
C29 C30 H30A 109.5 . . ?
C29 C30 H30B 109.5 . . ?
C29 C30 H30C 109.5 . . ?
H30A C30 H30B 109.5 . . ?
H30A C30 H30C 109.5 . . ?
H30B C30 H30C 109.5 . . ?
N6 B1 N2 110.2(7) . . ?
N6 B1 N4 109.5(8) . . ?
N6 B1 H1 116(5) . . ?
N2 B1 H1 106(5) . . ?
N4 B1 N2 108.3(7) . . ?
N4 B1 H1 107(5) . . ?
C22 C21 H21A 109.5 . . ?
C22 C21 H21B 109.5 . . ?
C22 C21 H21C 109.5 . . ?
H21A C21 H21B 109.5 . . ?
H21A C21 H21C 109.5 . . ?
H21B C21 H21C 109.5 . . ?
C5 C6 C7 119.6(10) . . ?
C5 C6 H6 120.2 . . ?
C7 C6 H6 120.2 . . ?
C12 C13 H13 119.8 . . ?
C14 C13 C12 120.5(11) . . ?
C14 C13 H13 119.8 . . ?
Cl6 C42 H42 109.2 . . ?
Cl8 C42 Cl6 109.3(7) . . ?
Cl8 C42 Cl7 112.4(7) . . ?
Cl8 C42 H42 109.2 . . ?
Cl7 C42 Cl6 107.4(7) . . ?
Cl7 C42 H42 109.2 . . ?
Cl4 C43 Cl5 108.1(8) . . ?
Cl4 C43 H43 109.8 . . ?
Cl3 C43 Cl4 110.7(8) . . ?
Cl3 C43 Cl5 108.6(8) . . ?
Cl3 C43 H43 109.8 . . ?
Cl5 C43 H43 109.8 . . ?
C15 C14 H14 118.9 . . ?
C13 C14 C15 122.2(12) . . ?
C13 C14 H14 118.9 . . ?
Cl9 C41 Cl9 117.5(15) 2_556 . ?
Cl9 C41 Cl10 117.7(7) . . ?
Cl9 C41 Cl10 119.5(7) 2_556 . ?
Cl9 C41 H41 97.7 2_556 . ?
Cl9 C41 H41 97.7 . . ?
Cl9 C41 H41 97.7(2) . 2_556 ?
Cl9 C41 H41 97.7(2) 2_556 2_556 ?
Cl10 C41 H41 97.7 . . ?
Cl10 C41 H41 52.5(4) . 2_556 ?
H41 C41 H41 150.2 . 2_556 ?

loop_
_geom_bond_atom_site_label_1
_geom_bond_atom_site_label_2
_geom_bond_distance
_geom_bond_site_symmetry_2
_geom_bond_publ_flag
Ir1 As1 2.4128(9) . ?
Ir1 Cl2 2.389(2) . ?
Ir1 Cl1 2.417(2) . ?
Ir1 C35 2.225(7) . ?
Ir1 C33 2.185(8) . ?
Ir1 C34 2.207(7) . ?
Ir1 C31 2.180(8) . ?
Ir1 C32 2.181(9) . ?
W1 N3 2.210(6) . ?
W1 N5 2.221(7) . ?
W1 N1 2.325(7) . ?
W1 C3 2.017(9) . ?
W1 C1 1.776(8) . ?
W1 C2 2.018(8) . ?
As1 C10 1.940(9) . ?
As1 C1 1.953(9) . ?
As1 C4 1.950(9) . ?
Cl6 C42 1.782(13) . ?
Cl8 C42 1.716(13) . ?
Cl4 C43 1.761(14) . ?
Cl7 C42 1.757(13) . ?
Cl3 C43 1.693(14) . ?
O1 C2 1.138(10) . ?
Cl5 C43 1.794(15) . ?
O2 C3 1.137(10) . ?
N6 N5 1.375(9) . ?
N6 C29 1.351(10) . ?
N6 B1 1.524(11) . ?
N3 N4 1.369(10) . ?
N3 C22 1.343(11) . ?
N5 C27 1.332(9) . ?
N2 N1 1.363(9) . ?
N2 C19 1.349(11) . ?
N2 B1 1.551(13) . ?
N1 C17 1.322(11) . ?
N4 C24 1.362(11) . ?
N4 B1 1.542(13) . ?
C35 C34 1.445(11) . ?
C35 C31 1.470(12) . ?
C35 C40 1.486(11) . ?
C33 C34 1.458(12) . ?
C33 C38 1.475(11) . ?
C33 C32 1.464(11) . ?
C34 C39 1.474(12) . ?
C10 C11 1.406(13) . ?
C10 C15 1.408(13) . ?
C28 H28 0.9300 . ?
C28 C29 1.369(11) . ?
C28 C27 1.392(12) . ?
C31 C36 1.497(11) . ?
C31 C32 1.435(12) . ?
C19 C18 1.370(12) . ?
C19 C20 1.478(12) . ?
C18 H18 0.9300 . ?
C18 C17 1.400(13) . ?
C29 C30 1.508(11) . ?
C9 H9 0.9300 . ?
C9 C4 1.389(13) . ?
C9 C8 1.363(13) . ?
C38 H38A 0.9600 . ?
C38 H38B 0.9600 . ?
C38 H38C 0.9600 . ?
C27 C26 1.487(12) . ?
C26 H26A 0.9600 . ?
C26 H26B 0.9600 . ?
C26 H26C 0.9600 . ?
C40 H40A 0.9600 . ?
C40 H40B 0.9600 . ?
C40 H40C 0.9600 . ?
C36 H36A 0.9600 . ?
C36 H36B 0.9600 . ?
C36 H36C 0.9600 . ?
C4 C5 1.373(14) . ?
C32 C37 1.494(12) . ?
C20 H20A 0.9600 . ?
C20 H20B 0.9600 . ?
C20 H20C 0.9600 . ?
C11 H11 0.9300 . ?
C11 C12 1.374(13) . ?
C17 C16 1.477(12) . ?
C39 H39A 0.9600 . ?
C39 H39B 0.9600 . ?
C39 H39C 0.9600 . ?
C23 H23 0.9300 . ?
C23 C22 1.384(12) . ?
C23 C24 1.371(15) . ?
C25 H25A 0.9600 . ?
C25 H25B 0.9600 . ?
C25 H25C 0.9600 . ?
C25 C24 1.477(13) . ?
C22 C21 1.490(14) . ?
C37 H37A 0.9600 . ?
C37 H37B 0.9600 . ?
C37 H37C 0.9600 . ?
C8 H8 0.9300 . ?
C8 C7 1.380(16) . ?
C16 H16A 0.9600 . ?
C16 H16B 0.9600 . ?
C16 H16C 0.9600 . ?
C12 H12 0.9300 . ?
C12 C13 1.382(18) . ?
C15 H15 0.9300 . ?
C15 C14 1.389(15) . ?
C5 H5 0.9300 . ?
C5 C6 1.368(14) . ?
C7 H7 0.9300 . ?
C7 C6 1.379(17) . ?
C30 H30A 0.9600 . ?
C30 H30B 0.9600 . ?
C30 H30C 0.9600 . ?
B1 H1 1.00(9) . ?
C21 H21A 0.9600 . ?
C21 H21B 0.9600 . ?
C21 H21C 0.9600 . ?
C6 H6 0.9300 . ?
C13 H13 0.9300 . ?
C13 C14 1.347(17) . ?
C42 H42 0.9800 . ?
C43 H43 0.9800 . ?
C14 H14 0.9300 . ?
Cl9 C41 1.678(13) . ?
Cl10 C41 1.69(2) . ?
Cl10 H41 1.34(2) 2_556 ?
C41 H41 0.9800 . ?
C41 H41 0.9799 2_556 ?

loop_
_geom_torsion_atom_site_label_1
_geom_torsion_atom_site_label_2
_geom_torsion_atom_site_label_3
_geom_torsion_atom_site_label_4
_geom_torsion
_geom_torsion_site_symmetry_1
_geom_torsion_site_symmetry_2
_geom_torsion_site_symmetry_3
_geom_torsion_site_symmetry_4
_geom_torsion_publ_flag
Ir1 C35 C34 C33 60.2(6) . . . . ?
Ir1 C35 C34 C39 -121.3(9) . . . . ?
Ir1 C35 C31 C36 123.1(8) . . . . ?
Ir1 C35 C31 C32 -62.2(6) . . . . ?
Ir1 C33 C34 C35 -61.3(6) . . . . ?
Ir1 C33 C34 C39 120.1(8) . . . . ?
Ir1 C33 C32 C31 60.7(6) . . . . ?
Ir1 C33 C32 C37 -121.8(9) . . . . ?
Ir1 C31 C32 C33 -60.5(6) . . . . ?
Ir1 C31 C32 C37 121.9(9) . . . . ?
W1 N3 N4 C24 173.6(6) . . . . ?
W1 N3 N4 B1 -10.8(10) . . . . ?
W1 N3 C22 C23 -171.6(6) . . . . ?
W1 N3 C22 C21 7.3(14) . . . . ?
W1 N5 C27 C28 -174.3(6) . . . . ?
W1 N5 C27 C26 2.6(12) . . . . ?
W1 N1 C17 C18 -174.3(6) . . . . ?
W1 N1 C17 C16 5.8(14) . . . . ?
As1 C10 C11 C12 -177.8(7) . . . . ?
As1 C10 C15 C14 178.6(8) . . . . ?
As1 C4 C5 C6 -179.2(9) . . . . ?
N6 N5 C27 C28 1.5(9) . . . . ?
N6 N5 C27 C26 178.4(8) . . . . ?
N3 N4 C24 C23 -1.0(11) . . . . ?
N3 N4 C24 C25 -177.5(9) . . . . ?
N3 N4 B1 N6 -52.0(10) . . . . ?
N3 N4 B1 N2 68.2(9) . . . . ?
N5 N6 C29 C28 1.5(9) . . . . ?
N5 N6 C29 C30 -178.6(7) . . . . ?
N5 N6 B1 N2 -59.7(11) . . . . ?
N5 N6 B1 N4 59.3(10) . . . . ?
N2 N1 C17 C18 0.4(10) . . . . ?
N2 N1 C17 C16 -179.5(8) . . . . ?
N2 C19 C18 C17 -0.9(10) . . . . ?
N1 N2 C19 C18 1.2(9) . . . . ?
N1 N2 C19 C20 -179.7(8) . . . . ?
N1 N2 B1 N6 65.3(10) . . . . ?
N1 N2 B1 N4 -54.5(9) . . . . ?
N4 N3 C22 C23 0.7(11) . . . . ?
N4 N3 C22 C21 179.7(9) . . . . ?
C35 C31 C32 Ir1 63.1(5) . . . . ?
C35 C31 C32 C33 2.5(9) . . . . ?
C35 C31 C32 C37 -175.0(8) . . . . ?
C34 C35 C31 Ir1 60.0(5) . . . . ?
C34 C35 C31 C36 -176.9(8) . . . . ?
C34 C35 C31 C32 -2.2(9) . . . . ?
C34 C33 C32 Ir1 -62.5(5) . . . . ?
C34 C33 C32 C31 -1.8(9) . . . . ?
C34 C33 C32 C37 175.8(8) . . . . ?
C10 C11 C12 C13 -2.1(16) . . . . ?
C10 C15 C14 C13 0.7(19) . . . . ?
C31 C35 C34 Ir1 -59.0(5) . . . . ?
C31 C35 C34 C33 1.1(9) . . . . ?
C31 C35 C34 C39 179.7(8) . . . . ?
C19 N2 N1 W1 174.7(5) . . . . ?
C19 N2 N1 C17 -1.0(9) . . . . ?
C19 N2 B1 N6 -118.7(9) . . . . ?
C19 N2 B1 N4 121.5(9) . . . . ?
C19 C18 C17 N1 0.3(10) . . . . ?
C19 C18 C17 C16 -179.8(8) . . . . ?
C29 N6 N5 W1 174.5(5) . . . . ?
C29 N6 N5 C27 -1.9(9) . . . . ?
C29 N6 B1 N2 124.9(9) . . . . ?
C29 N6 B1 N4 -116.1(9) . . . . ?
C29 C28 C27 N5 -0.6(10) . . . . ?
C29 C28 C27 C26 -177.3(8) . . . . ?
C9 C4 C5 C6 -1.8(17) . . . . ?
C9 C8 C7 C6 -4.2(19) . . . . ?
C38 C33 C34 Ir1 -127.4(9) . . . . ?
C38 C33 C34 C35 171.3(8) . . . . ?
C38 C33 C34 C39 -7.3(14) . . . . ?
C38 C33 C32 Ir1 127.1(9) . . . . ?
C38 C33 C32 C31 -172.3(8) . . . . ?
C38 C33 C32 C37 5.3(14) . . . . ?
C27 C28 C29 N6 -0.6(10) . . . . ?
C27 C28 C29 C30 179.6(9) . . . . ?
C40 C35 C34 Ir1 120.1(9) . . . . ?
C40 C35 C34 C33 -179.7(8) . . . . ?
C40 C35 C34 C39 -1.1(14) . . . . ?
C40 C35 C31 Ir1 -119.2(8) . . . . ?
C40 C35 C31 C36 3.9(13) . . . . ?
C40 C35 C31 C32 178.6(8) . . . . ?
C36 C31 C32 Ir1 -122.4(9) . . . . ?
C36 C31 C32 C33 177.0(8) . . . . ?
C36 C31 C32 C37 -0.5(14) . . . . ?
C4 C9 C8 C7 1.8(16) . . . . ?
C4 C5 C6 C7 -0.6(19) . . . . ?
C32 C33 C34 Ir1 61.7(5) . . . . ?
C32 C33 C34 C35 0.4(9) . . . . ?
C32 C33 C34 C39 -178.2(8) . . . . ?
C20 C19 C18 C17 -179.9(9) . . . . ?
C11 C10 C15 C14 -2.8(15) . . . . ?
C11 C12 C13 C14 0(2) . . . . ?
C22 N3 N4 C24 0.1(10) . . . . ?
C22 N3 N4 B1 175.7(8) . . . . ?
C22 C23 C24 N4 1.4(11) . . . . ?
C22 C23 C24 C25 177.7(10) . . . . ?
C24 N4 B1 N6 122.5(10) . . . . ?
C24 N4 B1 N2 -117.3(10) . . . . ?
C24 C23 C22 N3 -1.3(12) . . . . ?
C24 C23 C22 C21 179.8(10) . . . . ?
C8 C9 C4 As1 178.7(8) . . . . ?
C8 C9 C4 C5 1.3(16) . . . . ?
C8 C7 C6 C5 4(2) . . . . ?
C12 C13 C14 C15 1(2) . . . . ?
C15 C10 C11 C12 3.6(14) . . . . ?
B1 N6 N5 W1 -1.7(10) . . . . ?
B1 N6 N5 C27 -178.2(8) . . . . ?
B1 N6 C29 C28 177.3(9) . . . . ?
B1 N6 C29 C30 -2.8(14) . . . . ?
B1 N2 N1 W1 -8.6(9) . . . . ?
B1 N2 N1 C17 175.7(7) . . . . ?
B1 N2 C19 C18 -175.1(8) . . . . ?
B1 N2 C19 C20 4.0(14) . . . . ?
B1 N4 C24 C23 -175.9(9) . . . . ?
B1 N4 C24 C25 7.5(16) . . . . ?

loop_
_exptl_oxdiff_crystal_face_indexfrac_h
_exptl_oxdiff_crystal_face_indexfrac_k
_exptl_oxdiff_crystal_face_indexfrac_l
_exptl_oxdiff_crystal_face_x
_exptl_oxdiff_crystal_face_y
_exptl_oxdiff_crystal_face_z
-13.2939 0.7968 4.8696 -0.2304 -0.9628 0.1412
10.8312 -6.4572 -0.3411 0.2136 0.8977 0.3855
7.8970 9.2159 -8.9425 0.0937 0.3830 -0.9190
-4.7598 3.7655 -16.1068 0.5683 -0.6623 -0.4883
4.7598 -3.7655 16.1068 -0.5683 0.6623 0.4883
-7.1822 -1.9673 -13.8474 0.6502 -0.7597 0.0090
7.1822 1.9673 13.8474 -0.6502 0.7597 -0.0090
7.5511 8.1106 6.2990 -0.5198 0.6095 -0.5986
-6.9578 -9.6160 -2.8751 0.4209 -0.4945 0.7605

loop_
_smtbx_masks_void_nr
_smtbx_masks_void_average_x
_smtbx_masks_void_average_y
_smtbx_masks_void_average_z
_smtbx_masks_void_volume
_smtbx_masks_void_count_electrons
_smtbx_masks_void_content
1 -0.604 0.000 0.500 1194.6 148.1 ?
2 -0.047 0.500 0.000 1194.6 148.1 ?
